data_7010893
loop_
_publ_author_name
'Wong, Wai-Yeung'
'Lu, Guo-Liang'
'Ng, Ka-Fai'
'Choi, Ka-Ho'
'Lin, Zhenyang'

_publ_section_title
;
 Synthesis, structures and properties of platinum(ii) complexes of
 oligothiophene-functionalized ferrocenylacetylene
;
_journal_issue 22
_journal_name_full 'Journal of the Chemical Society, Dalton Transactions'
_journal_page_first 3250
_journal_paper_doi 10.1039/b105016h
_journal_year 2001
_chemical_formula_sum 'C32 H22 Fe2 S2'
_chemical_formula_weight 582.32
_chemical_name_systematic
; 
? 
;
_space_group_IT_number 14
_symmetry_cell_setting monoclinic
_symmetry_space_group_name_Hall '-P 2yn'
_symmetry_space_group_name_H-M 'P 1 21/n 1'
_atom_sites_solution_hydrogens geom
_atom_sites_solution_primary direct
_atom_sites_solution_secondary difmap
_audit_creation_method SHELXL-97
_cell_angle_alpha 90.00
_cell_angle_beta 101.7990(10)
_cell_angle_gamma 90.00
_cell_formula_units_Z 2
_cell_length_a 5.9211(4)
_cell_length_b 18.6015(13)
_cell_length_c 11.2551(8)
_cell_measurement_temperature 293(2)
_cell_volume 1213.46(15)
_computing_data_reduction SAINT
_computing_structure_refinement 'SHELXL-97 (Sheldrick, 1997)'
_computing_structure_solution 'SHELXS-97 (Sheldrick, 1990)'
_diffrn_ambient_temperature 293(2)
_diffrn_measured_fraction_theta_full 0.979
_diffrn_measured_fraction_theta_max 0.979
_diffrn_measurement_device_type 'Smart CCD'
_diffrn_radiation_monochromator graphite
_diffrn_radiation_source 'fine-focus sealed tube'
_diffrn_radiation_type MoK\\a
_diffrn_radiation_wavelength 0.71073
_diffrn_reflns_av_R_equivalents 0.0231
_diffrn_reflns_av_sigmaI/netI 0.0320
_diffrn_reflns_limit_h_max 7
_diffrn_reflns_limit_h_min -4
_diffrn_reflns_limit_k_max 21
_diffrn_reflns_limit_k_min -24
_diffrn_reflns_limit_l_max 12
_diffrn_reflns_limit_l_min -14
_diffrn_reflns_number 7112
_diffrn_reflns_theta_full 27.55
_diffrn_reflns_theta_max 27.55
_diffrn_reflns_theta_min 2.15
_exptl_absorpt_coefficient_mu 1.389
_exptl_crystal_colour red
_exptl_crystal_density_diffrn 1.594
_exptl_crystal_density_method 'not measured'
_exptl_crystal_description plate
_exptl_crystal_F_000 596
_exptl_crystal_size_max 0.28
_exptl_crystal_size_mid 0.16
_exptl_crystal_size_min 0.08
_refine_diff_density_max 0.343
_refine_diff_density_min -0.210
_refine_diff_density_rms 0.056
_refine_ls_extinction_coef 0.0000(7)
_refine_ls_extinction_expression Fc^*^=kFc[1+0.001xFc^2^\\l^3^/sin(2\\q)]^-1/4^
_refine_ls_extinction_method SHELXL
_refine_ls_goodness_of_fit_ref 0.670
_refine_ls_hydrogen_treatment mixed
_refine_ls_matrix_type full
_refine_ls_number_parameters 208
_refine_ls_number_reflns 2747
_refine_ls_number_restraints 0
_refine_ls_restrained_S_all 0.670
_refine_ls_R_factor_all 0.0397
_refine_ls_R_factor_gt 0.0281
_refine_ls_shift/su_max 4.074
_refine_ls_shift/su_mean 0.020
_refine_ls_structure_factor_coef Fsqd
_refine_ls_weighting_details 'calc w=1/[\\s^2^(Fo^2^)+(0.0631P)^2^+1.3709P] where P=(Fo^2^+2Fc^2^)/3'
_refine_ls_weighting_scheme calc
_refine_ls_wR_factor_gt 0.0704
_refine_ls_wR_factor_ref 0.0794
_reflns_number_gt 2174
_reflns_number_total 2747
_reflns_threshold_expression >2sigma(I)
_cod_data_source_file b105016h.txt
_cod_data_source_block wy0347wm
_cod_depositor_comments
;
The following automatic conversions were performed:
'_symmetry_cell_setting' value 'Monoclinic' changed to 'monoclinic'
according to '/home/saulius/struct/CIF-dictionaries/cif_core.dic'
dictionary named 'cif_core.dic' version 2.4.1 from 2010-06-29.

Automatic conversion script
Id: cif_fix_enum 1527 2010-12-29 10:47:43Z saulius 
;
_cod_original_sg_symbol_H-M P2(1)/n
_cod_database_code 7010893

loop_
_symmetry_equiv_pos_as_xyz
'x, y, z'
'-x+1/2, y+1/2, -z+1/2'
'-x, -y, -z'
'x-1/2, -y-1/2, z-1/2'

loop_
_atom_site_label
_atom_site_type_symbol
_atom_site_fract_x
_atom_site_fract_y
_atom_site_fract_z
_atom_site_U_iso_or_equiv
_atom_site_adp_type
_atom_site_occupancy
_atom_site_symmetry_multiplicity
_atom_site_calc_flag
_atom_site_refinement_flags
_atom_site_disorder_assembly
_atom_site_disorder_group
C1 C 0.3373(5) 0.24039(15) 0.0268(3) 0.0512(6) Uani 1 1 d . . .
C2 C 0.2658(4) 0.26653(13) -0.0923(2) 0.0446(6) Uani 1 1 d . . .
C3 C 0.4575(5) 0.29763(12) -0.1280(3) 0.0439(6) Uani 1 1 d . . .
C4 C 0.6485(5) 0.29134(14) -0.0307(3) 0.0489(6) Uani 1 1 d . . .
C5 C 0.5737(5) 0.25585(15) 0.0645(2) 0.0536(7) Uani 1 1 d . . .
C6 C 0.4693(4) 0.08353(12) -0.0779(2) 0.0379(5) Uani 1 1 d . . .
C7 C 0.3865(4) 0.10859(13) -0.1977(2) 0.0429(6) Uani 1 1 d . . .
C8 C 0.5707(5) 0.14070(14) -0.2393(2) 0.0448(6) Uani 1 1 d . . .
C9 C 0.7701(4) 0.13579(13) -0.1472(2) 0.0394(5) Uani 1 1 d . . .
C10 C 0.7104(4) 0.09933(11) -0.04655(19) 0.0327(4) Uani 1 1 d . . .
C11 C 0.8719(4) 0.08231(12) 0.0622(2) 0.0377(5) Uani 1 1 d . . .
C12 C 1.0207(4) 0.06764(12) 0.1468(2) 0.0362(5) Uani 1 1 d . . .
C13 C 1.2065(4) 0.05437(11) 0.24636(19) 0.0345(5) Uani 1 1 d . . .
C14 C 1.4288(4) 0.07861(13) 0.2613(2) 0.0408(5) Uani 1 1 d . . .
C15 C 1.5681(4) 0.05698(12) 0.3716(2) 0.0381(5) Uani 1 1 d . . .
C16 C 1.4557(3) 0.01610(11) 0.44131(18) 0.0303(4) Uani 1 1 d . . .
Fe1 Fe 0.52055(5) 0.191785(15) -0.08580(3) 0.02971(11) Uani 1 1 d . . .
H1 H 0.255(5) 0.2229(17) 0.066(3) 0.057(9) Uiso 1 1 d . . .
H2 H 0.110(5) 0.2630(16) -0.139(3) 0.059(8) Uiso 1 1 d . . .
H3 H 0.461(5) 0.3180(16) -0.209(3) 0.066(9) Uiso 1 1 d . . .
H4 H 0.783(6) 0.3056(17) -0.033(3) 0.077(11) Uiso 1 1 d . . .
H5 H 0.656(5) 0.2438(14) 0.135(3) 0.047(7) Uiso 1 1 d . . .
H6 H 0.388(4) 0.0629(13) -0.029(2) 0.033(6) Uiso 1 1 d . . .
H7 H 0.248(5) 0.1057(15) -0.238(3) 0.056(8) Uiso 1 1 d . . .
H8 H 0.558(5) 0.1600(16) -0.312(3) 0.056(8) Uiso 1 1 d . . .
H9 H 0.919(5) 0.1518(14) -0.151(2) 0.045(7) Uiso 1 1 d . . .
H10 H 1.480(5) 0.1034(15) 0.205(3) 0.053(8) Uiso 1 1 d . . .
H11 H 1.724(4) 0.0688(13) 0.393(2) 0.042(7) Uiso 1 1 d . . .
S1 S 1.17085(9) 0.00427(3) 0.37027(5) 0.03610(15) Uani 1 1 d . . .

loop_
_atom_site_aniso_label
_atom_site_aniso_U_11
_atom_site_aniso_U_22
_atom_site_aniso_U_33
_atom_site_aniso_U_23
_atom_site_aniso_U_13
_atom_site_aniso_U_12
C1 0.0636(18) 0.0439(14) 0.0531(15) -0.0008(12) 0.0285(14) 0.0062(12)
C2 0.0399(13) 0.0338(12) 0.0594(15) 0.0009(11) 0.0087(11) 0.0095(10)
C3 0.0538(15) 0.0281(11) 0.0490(14) 0.0042(10) 0.0085(11) 0.0024(10)
C4 0.0448(14) 0.0376(13) 0.0611(17) -0.0121(11) 0.0033(12) -0.0050(11)
C5 0.0724(19) 0.0460(14) 0.0363(13) -0.0100(11) -0.0033(13) 0.0117(13)
C6 0.0360(11) 0.0287(11) 0.0460(13) 0.0009(9) 0.0016(10) -0.0005(9)
C7 0.0382(12) 0.0386(12) 0.0438(13) -0.0101(10) -0.0109(10) 0.0066(10)
C8 0.0554(15) 0.0485(14) 0.0276(11) -0.0007(10) 0.0017(10) 0.0163(11)
C9 0.0352(12) 0.0439(13) 0.0388(12) -0.0016(10) 0.0067(9) 0.0074(10)
C10 0.0328(10) 0.0285(10) 0.0334(10) -0.0002(8) -0.0007(8) 0.0061(8)
C11 0.0394(12) 0.0319(11) 0.0392(12) 0.0010(9) 0.0016(10) 0.0047(9)
C12 0.0356(11) 0.0345(11) 0.0362(11) 0.0012(9) 0.0016(9) 0.0061(9)
C13 0.0353(11) 0.0328(11) 0.0322(10) 0.0016(8) -0.0006(9) 0.0082(9)
C14 0.0376(12) 0.0424(13) 0.0406(12) 0.0100(10) 0.0040(10) 0.0026(10)
C15 0.0270(10) 0.0408(12) 0.0428(12) 0.0071(10) -0.0012(9) -0.0011(9)
C16 0.0250(9) 0.0287(10) 0.0339(11) -0.0017(8) -0.0015(8) 0.0048(8)
Fe1 0.03054(17) 0.02742(17) 0.02890(17) 0.00134(11) 0.00074(12) 0.00288(11)
S1 0.0262(3) 0.0419(3) 0.0364(3) 0.0050(2) -0.0025(2) 0.0005(2)

loop_
_atom_type_symbol
_atom_type_description
_atom_type_scat_dispersion_real
_atom_type_scat_dispersion_imag
_atom_type_scat_source
C C 0.0033 0.0016 'International Tables Vol C Tables 4.2.6.8 and 6.1.1.4'
H H 0.0000 0.0000 'International Tables Vol C Tables 4.2.6.8 and 6.1.1.4'
S S 0.1246 0.1234 'International Tables Vol C Tables 4.2.6.8 and 6.1.1.4'
Fe Fe 0.3463 0.8444 'International Tables Vol C Tables 4.2.6.8 and 6.1.1.4'

loop_
_geom_angle_atom_site_label_1
_geom_angle_atom_site_label_2
_geom_angle_atom_site_label_3
_geom_angle
_geom_angle_site_symmetry_1
_geom_angle_site_symmetry_3
_geom_angle_publ_flag
C5 C1 C2 107.7(3) . . ?
C5 C1 Fe1 69.85(16) . . ?
C2 C1 Fe1 69.88(15) . . ?
C3 C2 C1 108.2(2) . . ?
C3 C2 Fe1 69.90(14) . . ?
C1 C2 Fe1 69.79(14) . . ?
C2 C3 C4 108.1(2) . . ?
C2 C3 Fe1 69.88(13) . . ?
C4 C3 Fe1 70.09(14) . . ?
C5 C4 C3 107.7(3) . . ?
C5 C4 Fe1 69.61(15) . . ?
C3 C4 Fe1 69.60(14) . . ?
C4 C5 C1 108.4(2) . . ?
C4 C5 Fe1 70.19(15) . . ?
C1 C5 Fe1 69.83(15) . . ?
C7 C6 C10 107.5(2) . . ?
C7 C6 Fe1 70.07(13) . . ?
C10 C6 Fe1 70.00(12) . . ?
C8 C7 C6 108.4(2) . . ?
C8 C7 Fe1 69.79(14) . . ?
C6 C7 Fe1 69.43(13) . . ?
C7 C8 C9 108.6(2) . . ?
C7 C8 Fe1 70.07(14) . . ?
C9 C8 Fe1 69.68(13) . . ?
C8 C9 C10 108.0(2) . . ?
C8 C9 Fe1 70.09(14) . . ?
C10 C9 Fe1 70.07(12) . . ?
C9 C10 C11 123.8(2) . . ?
C9 C10 C6 107.41(19) . . ?
C11 C10 C6 128.8(2) . . ?
C9 C10 Fe1 69.16(12) . . ?
C11 C10 Fe1 127.76(15) . . ?
C6 C10 Fe1 69.14(12) . . ?
C12 C11 C10 174.3(3) . . ?
C11 C12 C13 176.1(2) . . ?
C14 C13 C12 127.5(2) . . ?
C14 C13 S1 110.63(16) . . ?
C12 C13 S1 121.85(17) . . ?
C13 C14 C15 113.0(2) . . ?
C16 C15 C14 113.7(2) . . ?
C15 C16 C16 128.9(2) . 3_856 ?
C15 C16 S1 110.55(15) . . ?
C16 C16 S1 120.5(2) 3_856 . ?
C1 Fe1 C9 161.89(11) . . ?
C1 Fe1 C5 40.32(12) . . ?
C9 Fe1 C5 125.41(11) . . ?
C1 Fe1 C6 107.90(11) . . ?
C9 Fe1 C6 68.63(10) . . ?
C5 Fe1 C6 122.61(11) . . ?
C1 Fe1 C2 40.33(11) . . ?
C9 Fe1 C2 156.40(10) . . ?
C5 Fe1 C2 67.64(11) . . ?
C6 Fe1 C2 123.93(10) . . ?
C1 Fe1 C3 67.80(11) . . ?
C9 Fe1 C3 121.60(10) . . ?
C5 Fe1 C3 67.65(11) . . ?
C6 Fe1 C3 160.01(10) . . ?
C2 Fe1 C3 40.22(10) . . ?
C1 Fe1 C8 156.61(12) . . ?
C9 Fe1 C8 40.23(9) . . ?
C5 Fe1 C8 161.26(12) . . ?
C6 Fe1 C8 68.11(10) . . ?
C2 Fe1 C8 121.33(10) . . ?
C3 Fe1 C8 107.62(11) . . ?
C1 Fe1 C4 67.78(12) . . ?
C9 Fe1 C4 108.39(11) . . ?
C5 Fe1 C4 40.20(12) . . ?
C6 Fe1 C4 158.09(10) . . ?
C2 Fe1 C4 67.66(11) . . ?
C3 Fe1 C4 40.30(11) . . ?
C8 Fe1 C4 124.54(12) . . ?
C1 Fe1 C7 121.87(12) . . ?
C9 Fe1 C7 67.83(10) . . ?
C5 Fe1 C7 157.66(12) . . ?
C6 Fe1 C7 40.50(9) . . ?
C2 Fe1 C7 107.57(10) . . ?
C3 Fe1 C7 123.76(10) . . ?
C8 Fe1 C7 40.13(11) . . ?
C4 Fe1 C7 160.28(11) . . ?
C1 Fe1 C10 125.09(10) . . ?
C9 Fe1 C10 40.77(9) . . ?
C5 Fe1 C10 109.02(10) . . ?
C6 Fe1 C10 40.86(8) . . ?
C2 Fe1 C10 161.14(10) . . ?
C3 Fe1 C10 157.52(10) . . ?
C8 Fe1 C10 67.97(9) . . ?
C4 Fe1 C10 122.68(10) . . ?
C7 Fe1 C10 68.03(9) . . ?
C13 S1 C16 92.07(10) . . ?

loop_
_geom_bond_atom_site_label_1
_geom_bond_atom_site_label_2
_geom_bond_distance
_geom_bond_site_symmetry_2
_geom_bond_publ_flag
C1 C5 1.407(4) . ?
C1 C2 1.407(4) . ?
C1 Fe1 2.041(3) . ?
C2 C3 1.404(4) . ?
C2 Fe1 2.042(2) . ?
C3 C4 1.409(4) . ?
C3 Fe1 2.042(2) . ?
C4 C5 1.405(4) . ?
C4 Fe1 2.048(2) . ?
C5 Fe1 2.041(2) . ?
C6 C7 1.416(3) . ?
C6 C10 1.429(3) . ?
C6 Fe1 2.041(2) . ?
C7 C8 1.405(4) . ?
C7 Fe1 2.050(2) . ?
C8 C9 1.405(3) . ?
C8 Fe1 2.046(2) . ?
C9 C10 1.426(3) . ?
C9 Fe1 2.041(2) . ?
C10 C11 1.427(3) . ?
C10 Fe1 2.053(2) . ?
C11 C12 1.189(3) . ?
C12 C13 1.423(3) . ?
C13 C14 1.369(3) . ?
C13 S1 1.726(2) . ?
C14 C15 1.402(3) . ?
C15 C16 1.361(3) . ?
C16 C16 1.448(4) 3_856 ?
C16 S1 1.726(2) . ?
